data_4509106
loop_
_publ_author_name
'Liang, Xiao-Qiang'
'Zhou, Xin-Hui'
'Chen, Chao'
'Xiao, Hong-Ping'
'Li, Yi-Zhi'
'Zuo, Jing-Lin'
'You, Xiao-Zeng'

_publ_section_title
;
 Self-Assembly of Metal&#x2212;Organic Coordination Polymers Constructed
 from a Versatile Multipyridyl Ligand: Diversity of Coordination Modes and
 Structures
;
_journal_issue 2
_journal_name_full 'Crystal Growth &amp; Design'
_journal_page_first 1041
_journal_paper_doi 10.1021/cg8008859
_journal_volume 9
_journal_year 2009
_chemical_formula_sum 'C52 H38 N10 O10 Zn2'
_chemical_formula_weight 1093.66
_chemical_name_systematic
; 
 ? 
;
_space_group_IT_number 2
_symmetry_cell_setting triclinic
_symmetry_space_group_name_Hall '-P 1'
_symmetry_space_group_name_H-M 'P -1'
_atom_sites_solution_hydrogens geom
_atom_sites_solution_primary direct
_atom_sites_solution_secondary difmap
_audit_creation_method SHELXL-97
_cell_angle_alpha 108.327(4)
_cell_angle_beta 96.930(4)
_cell_angle_gamma 102.439(3)
_cell_formula_units_Z 2
_cell_length_a 10.440(2)
_cell_length_b 12.786(3)
_cell_length_c 20.152(4)
_cell_measurement_reflns_used 1134
_cell_measurement_temperature 273(2)
_cell_measurement_theta_max 28.16
_cell_measurement_theta_min 2.525
_cell_volume 2441.6(9)
_computing_cell_refinement 'SMART (Bruker, 2000)'
_computing_data_collection 'SMART (Bruker, 2000)'
_computing_data_reduction 'SAINT (Bruker, 2000)'
_computing_molecular_graphics 'SHELXTL (Bruker, 2000)'
_computing_publication_material 'SHELXTL (Bruker, 2000)'
_computing_structure_refinement 'SHELXTL (Bruker, 2000)'
_computing_structure_solution 'SHELXTL (Bruker, 2000)'
_diffrn_ambient_temperature 291(2)
_diffrn_measured_fraction_theta_full 0.974
_diffrn_measured_fraction_theta_max 0.974
_diffrn_measurement_device_type 'Bruker Smart Apex CCD '
_diffrn_measurement_method 'phi and omega scans'
_diffrn_radiation_monochromator graphite
_diffrn_radiation_source 'sealed tube'
_diffrn_radiation_type MoK\a
_diffrn_radiation_wavelength 0.71073
_diffrn_reflns_av_R_equivalents 0.0264
_diffrn_reflns_av_sigmaI/netI 0.0663
_diffrn_reflns_limit_h_max 12
_diffrn_reflns_limit_h_min -12
_diffrn_reflns_limit_k_max 15
_diffrn_reflns_limit_k_min -14
_diffrn_reflns_limit_l_max 24
_diffrn_reflns_limit_l_min -24
_diffrn_reflns_number 13147
_diffrn_reflns_theta_full 26.00
_diffrn_reflns_theta_max 26.00
_diffrn_reflns_theta_min 2.04
_exptl_absorpt_coefficient_mu 1.054
_exptl_absorpt_correction_T_max 0.8580
_exptl_absorpt_correction_T_min 0.7158
_exptl_absorpt_correction_type multi-scan
_exptl_absorpt_process_details 'SADABS; Bruker, 2000'
_exptl_crystal_colour yellow
_exptl_crystal_density_diffrn 1.488
_exptl_crystal_density_method 'not measured'
_exptl_crystal_description prism
_exptl_crystal_F_000 1120
_exptl_crystal_size_max 0.34
_exptl_crystal_size_mid 0.23
_exptl_crystal_size_min 0.15
_refine_diff_density_max 0.360
_refine_diff_density_min -0.906
_refine_diff_density_rms 0.078
_refine_ls_extinction_method none
_refine_ls_goodness_of_fit_ref 0.992
_refine_ls_hydrogen_treatment mixed
_refine_ls_matrix_type full
_refine_ls_number_parameters 679
_refine_ls_number_reflns 9342
_refine_ls_number_restraints 0
_refine_ls_restrained_S_all 0.992
_refine_ls_R_factor_all 0.0887
_refine_ls_R_factor_gt 0.0604
_refine_ls_shift/su_max 0.000
_refine_ls_shift/su_mean 0.000
_refine_ls_structure_factor_coef Fsqd
_refine_ls_weighting_details 'calc w=1/[\s^2^(Fo^2^)+(0.0695P)^2^+1.5000P] where P=(Fo^2^+2Fc^2^)/3'
_refine_ls_weighting_scheme calc
_refine_ls_wR_factor_gt 0.1276
_refine_ls_wR_factor_ref 0.1341
_reflns_number_gt 6710
_reflns_number_total 9342
_reflns_threshold_expression >2sigma(I)
_cod_data_source_file cg8008859sup1.cif
_cod_data_source_block 70410dm
_cod_depositor_comments
;
The following automatic conversions were performed:

'_symmetry_cell_setting' value 'Triclinic' changed to 'triclinic'
according to /home/saulius/struct/CIF-dictionaries/cif_core.dic
dictionary named 'cif_core.dic' version 2.4.2 from 2011-04-26.

Automatic conversion script
Id: cif_fix_values 1891 2012-01-12 08:04:46Z andrius 
;
_cod_original_sg_symbol_H-M 'P-1   '
_cod_database_code 4509106

loop_
_symmetry_equiv_pos_as_xyz
'x, y, z'
'-x, -y, -z'

loop_
_atom_site_label
_atom_site_type_symbol
_atom_site_fract_x
_atom_site_fract_y
_atom_site_fract_z
_atom_site_U_iso_or_equiv
_atom_site_adp_type
_atom_site_occupancy
_atom_site_symmetry_multiplicity
_atom_site_calc_flag
_atom_site_refinement_flags
C1 C 0.5229(4) 0.0168(4) 0.1915(2) 0.0374(9) Uani 1 1 d .
H1 H 0.4400 0.0242 0.2016 0.045 Uiso 1 1 calc R
C2 C 0.5601(4) 0.0414(4) 0.1347(2) 0.0375(9) Uani 1 1 d .
H2 H 0.5047 0.0686 0.1083 0.045 Uiso 1 1 calc R
C3 C 0.6789(4) 0.0266(3) 0.1157(2) 0.0338(8) Uani 1 1 d .
C4 C 0.7564(4) -0.0146(3) 0.1570(2) 0.0330(8) Uani 1 1 d .
H4 H 0.8360 -0.0291 0.1453 0.040 Uiso 1 1 calc R
C5 C 0.7153(4) -0.0338(3) 0.2149(2) 0.0311(8) Uani 1 1 d .
H5 H 0.7702 -0.0594 0.2427 0.037 Uiso 1 1 calc R
C6 C 0.7178(4) 0.0513(3) 0.0533(2) 0.0324(8) Uani 1 1 d .
C7 C 0.7915(4) 0.0251(3) -0.0464(2) 0.0325(8) Uani 1 1 d .
C8 C 0.7052(4) 0.1362(3) 0.0271(2) 0.0322(8) Uani 1 1 d .
C9 C 0.6537(4) 0.2357(3) 0.0569(2) 0.0314(8) Uani 1 1 d .
C10 C 0.6882(4) 0.2991(4) 0.1297(2) 0.0396(10) Uani 1 1 d .
H10 H 0.7443 0.2792 0.1604 0.048 Uiso 1 1 calc R
C11 C 0.6382(4) 0.3916(4) 0.1557(2) 0.0386(9) Uani 1 1 d .
H11 H 0.6631 0.4338 0.2043 0.046 Uiso 1 1 calc R
C12 C 0.5250(4) 0.3643(3) 0.0449(2) 0.0335(8) Uani 1 1 d .
H12 H 0.4692 0.3863 0.0154 0.040 Uiso 1 1 calc R
C13 C 0.5721(4) 0.2712(4) 0.01414(19) 0.0328(8) Uani 1 1 d .
H13 H 0.5490 0.2326 -0.0350 0.039 Uiso 1 1 calc R
C14 C 0.8429(4) -0.0293(3) -0.1094(2) 0.0338(9) Uani 1 1 d .
C15 C 0.8413(5) 0.0146(4) -0.1640(2) 0.0436(10) Uani 1 1 d .
H15 H 0.8136 0.0805 -0.1596 0.052 Uiso 1 1 calc R
C16 C 0.8816(5) -0.0412(4) -0.2253(2) 0.0464(11) Uani 1 1 d .
H16 H 0.8790 -0.0109 -0.2616 0.056 Uiso 1 1 calc R
C17 C 0.9271(5) -0.1733(4) -0.1824(3) 0.0490(11) Uani 1 1 d .
H17 H 0.9574 -0.2383 -0.1882 0.059 Uiso 1 1 calc R
C18 C 0.8894(4) -0.1252(4) -0.1186(2) 0.0413(10) Uani 1 1 d .
H18 H 0.8952 -0.1567 -0.0829 0.050 Uiso 1 1 calc R
C19 C 0.5259(4) 0.1929(4) 0.3632(2) 0.0364(9) Uani 1 1 d .
H19 H 0.5973 0.1995 0.3399 0.044 Uiso 1 1 calc R
C20 C 0.4780(4) 0.2866(3) 0.3890(2) 0.0345(9) Uani 1 1 d .
H20 H 0.5164 0.3542 0.3821 0.041 Uiso 1 1 calc R
C21 C 0.3733(4) 0.2818(4) 0.4250(2) 0.0361(9) Uani 1 1 d .
C22 C 0.3245(5) 0.1788(4) 0.4331(3) 0.0502(11) Uani 1 1 d .
H22 H 0.2543 0.1701 0.4570 0.060 Uiso 1 1 calc R
C23 C 0.3771(5) 0.0893(4) 0.4068(3) 0.0489(11) Uani 1 1 d .
H23 H 0.3432 0.0218 0.4148 0.059 Uiso 1 1 calc R
C24 C 0.3166(4) 0.3780(3) 0.4545(2) 0.0372(9) Uani 1 1 d .
C25 C 0.3179(4) 0.4711(3) 0.4344(2) 0.0325(8) Uani 1 1 d .
C26 C 0.2196(4) 0.4801(3) 0.5259(2) 0.0358(9) Uani 1 1 d .
C27 C 0.1534(4) 0.5251(3) 0.5850(2) 0.0374(9) Uani 1 1 d .
C28 C 0.1204(5) 0.6273(4) 0.5991(2) 0.0462(11) Uani 1 1 d .
H28 H 0.1369 0.6703 0.5700 0.055 Uiso 1 1 calc R
C29 C 0.0629(5) 0.6648(4) 0.6565(3) 0.0542(12) Uani 1 1 d .
H29 H 0.0425 0.7346 0.6653 0.065 Uiso 1 1 calc R
C30 C 0.0634(5) 0.5083(5) 0.6851(3) 0.0600(13) Uani 1 1 d .
H30 H 0.0428 0.4658 0.7141 0.072 Uiso 1 1 calc R
C31 C 0.1219(5) 0.4637(4) 0.6292(3) 0.0524(12) Uani 1 1 d .
H31 H 0.1401 0.3932 0.6211 0.063 Uiso 1 1 calc R
C32 C 0.3572(4) 0.4968(4) 0.3724(2) 0.0375(9) Uani 1 1 d .
C33 C 0.3133(4) 0.4138(3) 0.3051(2) 0.0396(9) Uani 1 1 d .
H33 H 0.2564 0.3432 0.2991 0.047 Uiso 1 1 calc R
C34 C 0.3528(4) 0.4346(3) 0.2478(2) 0.0407(10) Uani 1 1 d .
H34 H 0.3238 0.3765 0.2033 0.049 Uiso 1 1 calc R
C35 C 0.4747(4) 0.6156(4) 0.3175(2) 0.0428(10) Uani 1 1 d .
H35 H 0.5319 0.6853 0.3221 0.051 Uiso 1 1 calc R
C36 C 0.4391(5) 0.6006(4) 0.3774(3) 0.0507(11) Uani 1 1 d .
H36 H 0.4697 0.6597 0.4213 0.061 Uiso 1 1 calc R
C37 C 0.2905(4) -0.1888(3) 0.3088(2) 0.0351(9) Uani 1 1 d .
C38 C 0.1460(4) -0.2267(4) 0.2729(2) 0.0423(10) Uani 1 1 d .
C39 C 0.1085(4) -0.2738(4) 0.1991(2) 0.0442(10) Uani 1 1 d .
H39 H 0.1730 -0.2873 0.1718 0.053 Uiso 1 1 calc R
C40 C -0.0226(4) -0.3005(4) 0.1662(2) 0.0390(10) Uani 1 1 d .
H40 H -0.0470 -0.3323 0.1167 0.047 Uiso 1 1 calc R
C41 C -0.1202(4) -0.2802(4) 0.2067(2) 0.0431(10) Uani 1 1 d .
C42 C -0.0826(5) -0.2347(4) 0.2803(2) 0.0435(10) Uani 1 1 d .
H42 H -0.1467 -0.2214 0.3078 0.052 Uiso 1 1 calc R
C43 C 0.0497(4) -0.2090(4) 0.3130(2) 0.0418(10) Uani 1 1 d .
H43 H 0.0740 -0.1795 0.3626 0.050 Uiso 1 1 calc R
C44 C -0.2644(4) -0.3117(4) 0.1703(2) 0.0397(10) Uani 1 1 d .
C45 C 0.7734(4) 0.0051(4) 0.4046(2) 0.0382(9) Uani 1 1 d .
C46 C 0.8920(4) 0.0016(4) 0.4532(2) 0.0401(9) Uani 1 1 d .
C47 C 0.9946(4) 0.1014(3) 0.48923(19) 0.0303(8) Uani 1 1 d .
H47 H 0.9907 0.1691 0.4820 0.036 Uiso 1 1 calc R
C48 C 0.8984(4) -0.0995(4) 0.4645(2) 0.0427(10) Uani 1 1 d .
H48 H 0.8299 -0.1661 0.4406 0.051 Uiso 1 1 calc R
C49 C 0.2432(4) 0.4953(3) 0.0822(2) 0.0339(9) Uani 1 1 d .
C50 C 0.1166(4) 0.4979(3) 0.0401(2) 0.0331(8) Uani 1 1 d .
C51 C 0.1142(4) 0.5858(4) 0.0142(2) 0.0400(9) Uani 1 1 d .
H51 H 0.1920 0.6442 0.0239 0.048 Uiso 1 1 calc R
C52 C 0.0010(4) 0.4117(3) 0.0255(2) 0.0311(8) Uani 1 1 d .
H52 H 0.0009 0.3519 0.0424 0.037 Uiso 1 1 calc R
N1 N 0.6009(3) -0.0182(3) 0.23413(18) 0.0334(7) Uani 1 1 d .
N2 N 0.7771(3) -0.0181(3) 0.00714(17) 0.0341(7) Uani 1 1 d .
H2A H 0.8004 -0.0767 0.0111 0.041 Uiso 1 1 calc R
N3 N 0.7491(3) 0.1179(3) -0.03576(18) 0.0368(8) Uani 1 1 d .
N4 N 0.9233(4) -0.1338(3) -0.2360(2) 0.0486(9) Uani 1 1 d .
N5 N 0.5556(3) 0.4244(3) 0.11484(18) 0.0369(8) Uani 1 1 d .
N6 N 0.4747(3) 0.0937(3) 0.37010(18) 0.0365(8) Uani 1 1 d .
N7 N 0.2551(4) 0.3845(3) 0.51172(18) 0.0376(8) Uani 1 1 d .
N8 N 0.2554(3) 0.5367(3) 0.48036(17) 0.0349(7) Uani 1 1 d .
H8 H 0.2413 0.6006 0.4806 0.042 Uiso 1 1 calc R
N9 N 0.0341(4) 0.6089(4) 0.7007(2) 0.0542(11) Uani 1 1 d .
N10 N 0.4316(3) 0.5351(3) 0.25233(16) 0.0305(7) Uani 1 1 d .
O1 O 0.3734(3) -0.1622(2) 0.27082(15) 0.0373(6) Uani 1 1 d .
O2 O 0.3260(3) -0.1761(3) 0.37248(16) 0.0447(7) Uani 1 1 d .
O3 O -0.2959(3) -0.3282(3) 0.10627(15) 0.0411(7) Uani 1 1 d .
O4 O -0.3500(3) -0.3230(3) 0.20978(15) 0.0471(8) Uani 1 1 d .
O5 O 0.7684(3) 0.0972(3) 0.39736(16) 0.0470(8) Uani 1 1 d .
O6 O 0.6821(3) -0.0880(2) 0.37232(14) 0.0371(6) Uani 1 1 d .
O7 O 0.3401(3) 0.5845(3) 0.10321(16) 0.0462(7) Uani 1 1 d .
O8 O 0.2497(3) 0.4071(2) 0.09520(15) 0.0387(6) Uani 1 1 d .
O9 O 0.8193(3) 0.7890(3) 0.02287(18) 0.0388(7) Uani 1 1 d .
H9A H 0.792(5) 0.760(4) 0.053(3) 0.047 Uiso 1 1 d .
H9B H 0.805(5) 0.731(4) -0.018(3) 0.047 Uiso 1 1 d .
O10 O 0.7679(4) 0.2628(3) 0.5289(2) 0.0539(9) Uani 1 1 d .
H10A H 0.753(6) 0.215(5) 0.491(3) 0.065 Uiso 1 1 d .
H10B H 0.731(5) 0.256(5) 0.566(3) 0.065 Uiso 1 1 d .
Zn1 Zn 0.54076(4) -0.04742(4) 0.32117(2) 0.03118(13) Uani 1 1 d .
Zn2 Zn 0.48357(4) 0.56088(4) 0.16261(2) 0.02877(12) Uani 1 1 d .

loop_
_atom_site_aniso_label
_atom_site_aniso_U_11
_atom_site_aniso_U_22
_atom_site_aniso_U_33
_atom_site_aniso_U_23
_atom_site_aniso_U_13
_atom_site_aniso_U_12
C1 0.030(2) 0.055(3) 0.036(2) 0.023(2) 0.0123(17) 0.0156(18)
C2 0.032(2) 0.045(2) 0.040(2) 0.0168(19) 0.0074(17) 0.0153(17)
C3 0.038(2) 0.034(2) 0.0281(19) 0.0100(16) 0.0079(16) 0.0079(17)
C4 0.0303(19) 0.036(2) 0.040(2) 0.0140(17) 0.0153(16) 0.0188(16)
C5 0.037(2) 0.033(2) 0.032(2) 0.0150(16) 0.0104(16) 0.0202(16)
C6 0.036(2) 0.028(2) 0.036(2) 0.0103(16) 0.0151(17) 0.0107(16)
C7 0.034(2) 0.032(2) 0.034(2) 0.0129(17) 0.0151(17) 0.0104(16)
C8 0.035(2) 0.032(2) 0.035(2) 0.0148(17) 0.0118(16) 0.0121(16)
C9 0.038(2) 0.0281(19) 0.035(2) 0.0155(16) 0.0177(17) 0.0112(16)
C10 0.048(2) 0.046(2) 0.036(2) 0.0159(19) 0.0071(18) 0.034(2)
C11 0.044(2) 0.037(2) 0.032(2) 0.0034(17) -0.0024(18) 0.0225(18)
C12 0.032(2) 0.042(2) 0.029(2) 0.0116(17) 0.0048(16) 0.0169(17)
C13 0.034(2) 0.044(2) 0.0176(17) 0.0049(16) 0.0056(15) 0.0124(17)
C14 0.035(2) 0.031(2) 0.036(2) 0.0114(17) 0.0158(17) 0.0061(16)
C15 0.055(3) 0.038(2) 0.045(2) 0.016(2) 0.018(2) 0.019(2)
C16 0.066(3) 0.053(3) 0.039(2) 0.028(2) 0.026(2) 0.026(2)
C17 0.047(3) 0.040(3) 0.061(3) 0.011(2) 0.025(2) 0.016(2)
C18 0.043(2) 0.035(2) 0.052(3) 0.019(2) 0.020(2) 0.0128(18)
C19 0.036(2) 0.040(2) 0.040(2) 0.0173(18) 0.0177(18) 0.0155(17)
C20 0.036(2) 0.033(2) 0.040(2) 0.0180(18) 0.0146(17) 0.0086(16)
C21 0.053(2) 0.036(2) 0.0259(19) 0.0128(16) 0.0174(18) 0.0196(18)
C22 0.057(3) 0.040(3) 0.054(3) 0.013(2) 0.020(2) 0.015(2)
C23 0.055(3) 0.041(2) 0.056(3) 0.016(2) 0.021(2) 0.018(2)
C24 0.044(2) 0.030(2) 0.044(2) 0.0139(18) 0.0197(19) 0.0158(18)
C25 0.036(2) 0.031(2) 0.031(2) 0.0061(16) 0.0134(16) 0.0121(16)
C26 0.040(2) 0.032(2) 0.039(2) 0.0132(17) 0.0152(18) 0.0101(17)
C27 0.039(2) 0.033(2) 0.040(2) 0.0093(18) 0.0147(18) 0.0097(17)
C28 0.050(3) 0.040(2) 0.048(3) 0.011(2) 0.013(2) 0.015(2)
C29 0.056(3) 0.051(3) 0.056(3) 0.016(2) 0.021(2) 0.015(2)
C30 0.055(3) 0.063(3) 0.061(3) 0.015(3) 0.021(3) 0.018(3)
C31 0.052(3) 0.043(3) 0.058(3) 0.013(2) 0.017(2) 0.008(2)
C32 0.038(2) 0.047(2) 0.027(2) 0.0097(18) 0.0109(17) 0.0135(19)
C33 0.048(2) 0.028(2) 0.038(2) 0.0136(17) 0.0089(19) -0.0003(17)
C34 0.053(3) 0.030(2) 0.033(2) 0.0087(17) 0.0047(19) 0.0049(18)
C35 0.043(2) 0.047(3) 0.036(2) 0.0124(19) 0.0096(18) 0.0082(19)
C36 0.053(3) 0.041(3) 0.047(3) 0.002(2) 0.014(2) 0.010(2)
C37 0.0295(19) 0.029(2) 0.045(2) 0.0101(17) 0.0071(18) 0.0102(16)
C38 0.044(2) 0.044(2) 0.029(2) 0.0057(18) 0.0025(18) 0.0056(19)
C39 0.043(2) 0.036(2) 0.045(2) 0.0056(19) 0.011(2) 0.0041(19)
C40 0.0272(19) 0.051(3) 0.030(2) 0.0035(18) 0.0051(16) 0.0087(18)
C41 0.048(3) 0.041(2) 0.038(2) 0.0140(19) 0.0088(19) 0.005(2)
C42 0.048(3) 0.049(3) 0.031(2) 0.0138(19) 0.0081(19) 0.008(2)
C43 0.030(2) 0.045(2) 0.048(3) 0.015(2) 0.0040(18) 0.0090(18)
C44 0.032(2) 0.041(2) 0.036(2) 0.0065(18) 0.0032(18) 0.0033(17)
C45 0.039(2) 0.037(2) 0.039(2) 0.0101(18) 0.0103(18) 0.0148(18)
C46 0.041(2) 0.032(2) 0.044(2) 0.0101(19) 0.0101(19) 0.0080(18)
C47 0.037(2) 0.0301(19) 0.0299(19) 0.0150(16) 0.0089(16) 0.0124(16)
C48 0.044(2) 0.027(2) 0.047(3) 0.0064(18) 0.004(2) 0.0018(17)
C49 0.030(2) 0.032(2) 0.037(2) 0.0060(17) 0.0066(16) 0.0125(16)
C50 0.0298(19) 0.029(2) 0.037(2) 0.0049(16) 0.0046(16) 0.0106(16)
C51 0.039(2) 0.035(2) 0.045(2) 0.0179(19) 0.0031(18) 0.0041(17)
C52 0.0316(19) 0.033(2) 0.033(2) 0.0181(16) 0.0034(16) 0.0091(16)
N1 0.0285(16) 0.0361(18) 0.0375(18) 0.0146(15) 0.0091(14) 0.0085(14)
N2 0.0404(18) 0.0321(17) 0.0344(18) 0.0113(14) 0.0141(15) 0.0160(14)
N3 0.047(2) 0.0283(17) 0.0394(19) 0.0135(15) 0.0150(16) 0.0132(15)
N4 0.048(2) 0.051(2) 0.038(2) 0.0029(18) 0.0146(17) 0.0134(18)
N5 0.0435(19) 0.0353(18) 0.0331(18) 0.0119(15) 0.0072(15) 0.0137(15)
N6 0.0372(18) 0.0385(19) 0.0390(19) 0.0114(15) 0.0180(15) 0.0183(15)
N7 0.055(2) 0.0272(17) 0.0392(19) 0.0125(14) 0.0248(16) 0.0189(15)
N8 0.0436(19) 0.0330(18) 0.0315(17) 0.0104(14) 0.0166(15) 0.0139(15)
N9 0.056(2) 0.060(3) 0.064(3) 0.022(2) 0.050(2) 0.031(2)
N10 0.0322(16) 0.0334(17) 0.0293(16) 0.0137(14) 0.0071(13) 0.0110(13)
O1 0.0311(14) 0.0316(14) 0.0439(16) 0.0117(13) 0.0071(12) 0.0000(11)
O2 0.0353(16) 0.0520(19) 0.0429(18) 0.0165(15) -0.0020(13) 0.0097(13)
O3 0.0375(15) 0.0512(18) 0.0372(16) 0.0235(14) 0.0040(12) 0.0075(13)
O4 0.0464(18) 0.0482(18) 0.0354(16) 0.0103(14) 0.0052(14) -0.0020(14)
O5 0.0480(18) 0.0421(18) 0.0489(18) 0.0150(14) -0.0076(14) 0.0191(14)
O6 0.0377(15) 0.0363(15) 0.0345(15) 0.0108(12) -0.0004(12) 0.0114(12)
O7 0.0547(19) 0.0414(17) 0.0389(17) 0.0159(14) -0.0032(14) 0.0099(15)
O8 0.0358(15) 0.0414(16) 0.0386(15) 0.0145(13) -0.0007(12) 0.0135(12)
O9 0.0470(17) 0.0348(16) 0.0442(17) 0.0163(14) 0.0210(14) 0.0206(13)
O10 0.060(2) 0.047(2) 0.051(2) 0.0107(16) 0.0106(18) 0.0175(17)
Zn1 0.0327(2) 0.0306(2) 0.0312(2) 0.01209(19) 0.00549(18) 0.00928(18)
Zn2 0.0303(2) 0.0289(2) 0.0280(2) 0.01156(18) 0.00406(18) 0.00849(18)

loop_
_atom_type_symbol
_atom_type_description
_atom_type_scat_dispersion_real
_atom_type_scat_dispersion_imag
_atom_type_scat_source
C C 0.0033 0.0016 'International Tables Vol C Tables 4.2.6.8 and 6.1.1.4'
H H 0.0000 0.0000 'International Tables Vol C Tables 4.2.6.8 and 6.1.1.4'
N N 0.0061 0.0033 'International Tables Vol C Tables 4.2.6.8 and 6.1.1.4'
O O 0.0106 0.0060 'International Tables Vol C Tables 4.2.6.8 and 6.1.1.4'
Zn Zn 0.2839 1.4301 'International Tables Vol C Tables 4.2.6.8 and 6.1.1.4'

loop_
_geom_angle_atom_site_label_1
_geom_angle_atom_site_label_2
_geom_angle_atom_site_label_3
_geom_angle
_geom_angle_site_symmetry_1
_geom_angle_site_symmetry_3
N1 C1 C2 123.0(4) . .
N1 C1 H1 118.5 . .
C2 C1 H1 118.5 . .
C1 C2 C3 120.5(4) . .
C1 C2 H2 119.7 . .
C3 C2 H2 119.7 . .
C2 C3 C4 116.8(4) . .
C2 C3 C6 120.5(4) . .
C4 C3 C6 122.7(4) . .
C5 C4 C3 119.5(3) . .
C5 C4 H4 120.2 . .
C3 C4 H4 120.2 . .
N1 C5 C4 123.9(3) . .
N1 C5 H5 118.1 . .
C4 C5 H5 118.1 . .
C8 C6 N2 106.2(3) . .
C8 C6 C3 132.2(3) . .
N2 C6 C3 121.5(3) . .
N3 C7 N2 112.0(3) . .
N3 C7 C14 124.6(4) . .
N2 C7 C14 123.3(3) . .
N3 C8 C6 110.1(3) . .
N3 C8 C9 120.6(3) . .
C6 C8 C9 129.3(3) . .
C13 C9 C10 117.6(3) . .
C13 C9 C8 121.7(3) . .
C10 C9 C8 120.7(4) . .
C11 C10 C9 119.0(4) . .
C11 C10 H10 120.5 . .
C9 C10 H10 120.5 . .
N5 C11 C10 123.7(4) . .
N5 C11 H11 118.1 . .
C10 C11 H11 118.1 . .
N5 C12 C13 123.3(4) . .
N5 C12 H12 118.3 . .
C13 C12 H12 118.3 . .
C12 C13 C9 119.5(3) . .
C12 C13 H13 120.2 . .
C9 C13 H13 120.2 . .
C18 C14 C15 117.5(4) . .
C18 C14 C7 123.6(4) . .
C15 C14 C7 118.9(4) . .
C16 C15 C14 118.8(4) . .
C16 C15 H15 120.6 . .
C14 C15 H15 120.6 . .
N4 C16 C15 124.9(4) . .
N4 C16 H16 117.6 . .
C15 C16 H16 117.6 . .
N4 C17 C18 125.0(4) . .
N4 C17 H17 117.5 . .
C18 C17 H17 117.5 . .
C14 C18 C17 118.2(4) . .
C14 C18 H18 120.9 . .
C17 C18 H18 120.9 . .
N6 C19 C20 122.7(4) . .
N6 C19 H19 118.6 . .
C20 C19 H19 118.6 . .
C19 C20 C21 120.8(4) . .
C19 C20 H20 119.6 . .
C21 C20 H20 119.6 . .
C22 C21 C20 115.2(4) . .
C22 C21 C24 120.5(4) . .
C20 C21 C24 124.3(4) . .
C23 C22 C21 121.2(4) . .
C23 C22 H22 119.4 . .
C21 C22 H22 119.4 . .
N6 C23 C22 123.1(4) . .
N6 C23 H23 118.5 . .
C22 C23 H23 118.5 . .
C25 C24 N7 110.7(3) . .
C25 C24 C21 129.0(4) . .
N7 C24 C21 120.3(3) . .
C24 C25 N8 105.6(3) . .
C24 C25 C32 131.3(4) . .
N8 C25 C32 122.6(4) . .
N7 C26 N8 112.1(3) . .
N7 C26 C27 124.6(4) . .
N8 C26 C27 123.2(4) . .
C28 C27 C31 117.3(4) . .
C28 C27 C26 122.9(4) . .
C31 C27 C26 119.9(4) . .
C29 C28 C27 119.2(5) . .
C29 C28 H28 120.4 . .
C27 C28 H28 120.4 . .
N9 C29 C28 124.8(5) . .
N9 C29 H29 117.6 . .
C28 C29 H29 117.6 . .
N9 C30 C31 124.4(5) . .
N9 C30 H30 117.8 . .
C31 C30 H30 117.8 . .
C30 C31 C27 119.0(5) . .
C30 C31 H31 120.5 . .
C27 C31 H31 120.5 . .
C36 C32 C33 116.9(4) . .
C36 C32 C25 123.4(4) . .
C33 C32 C25 119.7(4) . .
C34 C33 C32 120.4(4) . .
C34 C33 H33 119.8 . .
C32 C33 H33 119.8 . .
N10 C34 C33 122.9(4) . .
N10 C34 H34 118.6 . .
C33 C34 H34 118.6 . .
N10 C35 C36 123.4(4) . .
N10 C35 H35 118.3 . .
C36 C35 H35 118.3 . .
C35 C36 C32 119.5(4) . .
C35 C36 H36 120.2 . .
C32 C36 H36 120.2 . .
O2 C37 O1 122.7(4) . .
O2 C37 C38 121.7(4) . .
O1 C37 C38 115.3(4) . .
C43 C38 C39 119.5(4) . .
C43 C38 C37 119.9(4) . .
C39 C38 C37 120.5(4) . .
C40 C39 C38 120.4(4) . .
C40 C39 H39 119.8 . .
C38 C39 H39 119.8 . .
C39 C40 C41 120.3(4) . .
C39 C40 H40 119.9 . .
C41 C40 H40 119.9 . .
C42 C41 C40 119.1(4) . .
C42 C41 C44 120.9(4) . .
C40 C41 C44 120.0(4) . .
C43 C42 C41 120.3(4) . .
C43 C42 H42 119.9 . .
C41 C42 H42 119.9 . .
C38 C43 C42 120.5(4) . .
C38 C43 H43 119.8 . .
C42 C43 H43 119.8 . .
O3 C44 O4 123.4(4) . .
O3 C44 C41 121.1(4) . .
O4 C44 C41 115.5(4) . .
O5 C45 O6 123.0(4) . .
O5 C45 C46 119.3(4) . .
O6 C45 C46 117.7(4) . .
C47 C46 C48 119.7(4) . .
C47 C46 C45 119.5(4) . .
C48 C46 C45 120.7(4) . .
C48 C47 C46 119.8(4) 2_756 .
C48 C47 H47 120.1 2_756 .
C46 C47 H47 120.1 . .
C47 C48 C46 120.4(4) 2_756 .
C47 C48 H48 119.8 2_756 .
C46 C48 H48 119.8 . .
O8 C49 O7 122.8(4) . .
O8 C49 C50 119.7(4) . .
O7 C49 C50 117.5(4) . .
C52 C50 C51 118.9(4) . .
C52 C50 C49 120.5(4) . .
C51 C50 C49 120.6(4) . .
C52 C51 C50 121.2(4) 2_565 .
C52 C51 H51 119.4 2_565 .
C50 C51 H51 119.4 . .
C51 C52 C50 119.9(4) 2_565 .
C51 C52 H52 120.1 2_565 .
C50 C52 H52 120.1 . .
C5 N1 C1 116.1(3) . .
C5 N1 Zn1 123.4(3) . .
C1 N1 Zn1 120.6(2) . .
C7 N2 C6 106.1(3) . .
C7 N2 H2A 127.0 . .
C6 N2 H2A 127.0 . .
C7 N3 C8 105.5(3) . .
C16 N4 C17 115.6(4) . .
C12 N5 C11 116.8(3) . .
C12 N5 Zn2 124.3(3) . .
C11 N5 Zn2 118.9(3) . .
C19 N6 C23 116.9(4) . .
C19 N6 Zn1 120.1(3) . .
C23 N6 Zn1 123.0(3) . .
C26 N7 C24 105.0(3) . .
C25 N8 C26 106.5(3) . .
C25 N8 H8 126.7 . .
C26 N8 H8 126.7 . .
C29 N9 C30 115.2(4) . .
C34 N10 C35 116.9(3) . .
C34 N10 Zn2 120.4(3) . .
C35 N10 Zn2 122.7(3) . .
C37 O1 Zn1 117.1(3) . .
C44 O4 Zn2 115.5(3) . 1_445
C45 O6 Zn1 105.7(3) . .
C49 O7 Zn2 108.2(3) . .
H9A O9 H9B 107(4) . .
H10A O10 H10B 125(6) . .
O1 Zn1 O6 119.83(12) . .
O1 Zn1 N1 97.38(12) . .
O6 Zn1 N1 108.96(12) . .
O1 Zn1 N6 101.89(13) . .
O6 Zn1 N6 121.34(13) . .
N1 Zn1 N6 103.91(13) . .
O4 Zn2 O7 122.92(14) 1_665 .
O4 Zn2 N10 96.94(13) 1_665 .
O7 Zn2 N10 113.27(13) . .
O4 Zn2 N5 100.16(14) 1_665 .
O7 Zn2 N5 115.96(13) . .
N10 Zn2 N5 104.56(13) . .

loop_
_geom_bond_atom_site_label_1
_geom_bond_atom_site_label_2
_geom_bond_distance
_geom_bond_site_symmetry_2
C1 N1 1.353(5) .
C1 C2 1.358(5) .
C1 H1 0.9300 .
C2 C3 1.375(6) .
C2 H2 0.9300 .
C3 C4 1.386(5) .
C3 C6 1.471(5) .
C4 C5 1.365(5) .
C4 H4 0.9300 .
C5 N1 1.334(5) .
C5 H5 0.9300 .
C6 C8 1.372(5) .
C6 N2 1.375(5) .
C7 N3 1.319(5) .
C7 N2 1.367(5) .
C7 C14 1.468(5) .
C8 N3 1.367(5) .
C8 C9 1.469(5) .
C9 C13 1.382(5) .
C9 C10 1.393(6) .
C10 C11 1.373(5) .
C10 H10 0.9300 .
C11 N5 1.341(5) .
C11 H11 0.9300 .
C12 N5 1.336(5) .
C12 C13 1.379(5) .
C12 H12 0.9300 .
C13 H13 0.9300 .
C14 C18 1.382(6) .
C14 C15 1.385(6) .
C15 C16 1.383(6) .
C15 H15 0.9300 .
C16 N4 1.312(6) .
C16 H16 0.9300 .
C17 N4 1.328(6) .
C17 C18 1.384(6) .
C17 H17 0.9300 .
C18 H18 0.9300 .
C19 N6 1.324(5) .
C19 C20 1.373(5) .
C19 H19 0.9300 .
C20 C21 1.384(5) .
C20 H20 0.9300 .
C21 C22 1.374(6) .
C21 C24 1.468(5) .
C22 C23 1.361(6) .
C22 H22 0.9300 .
C23 N6 1.331(5) .
C23 H23 0.9300 .
C24 C25 1.371(6) .
C24 N7 1.375(5) .
C25 N8 1.371(5) .
C25 C32 1.470(5) .
C26 N7 1.310(5) .
C26 N8 1.373(5) .
C26 C27 1.472(5) .
C27 C28 1.374(6) .
C27 C31 1.385(6) .
C28 C29 1.368(6) .
C28 H28 0.9300 .
C29 N9 1.328(6) .
C29 H29 0.9300 .
C30 N9 1.336(6) .
C30 C31 1.370(7) .
C30 H30 0.9300 .
C31 H31 0.9300 .
C32 C36 1.381(6) .
C32 C33 1.383(6) .
C33 C34 1.355(6) .
C33 H33 0.9300 .
C34 N10 1.338(5) .
C34 H34 0.9300 .
C35 N10 1.339(5) .
C35 C36 1.362(6) .
C35 H35 0.9300 .
C36 H36 0.9300 .
C37 O2 1.241(5) .
C37 O1 1.283(5) .
C37 C38 1.495(6) .
C38 C43 1.377(6) .
C38 C39 1.387(6) .
C39 C40 1.366(6) .
C39 H39 0.9300 .
C40 C41 1.398(6) .
C40 H40 0.9300 .
C41 C42 1.383(6) .
C41 C44 1.501(6) .
C42 C43 1.377(6) .
C42 H42 0.9300 .
C43 H43 0.9300 .
C44 O3 1.231(5) .
C44 O4 1.280(5) .
C45 O5 1.243(5) .
C45 O6 1.274(5) .
C45 C46 1.501(6) .
C46 C47 1.394(6) .
C46 C48 1.395(6) .
C47 C48 1.375(6) 2_756
C47 H47 0.9300 .
C48 C47 1.375(6) 2_756
C48 H48 0.9300 .
C49 O8 1.249(5) .
C49 O7 1.265(5) .
C49 C50 1.494(5) .
C50 C52 1.375(5) .
C50 C51 1.383(6) .
C51 C52 1.374(5) 2_565
C51 H51 0.9300 .
C52 C51 1.374(5) 2_565
C52 H52 0.9300 .
N1 Zn1 2.046(3) .
N2 H2A 0.8600 .
N5 Zn2 2.055(3) .
N6 Zn1 2.070(3) .
N8 H8 0.8600 .
N10 Zn2 2.051(3) .
O1 Zn1 1.941(3) .
O4 Zn2 1.932(3) 1_445
O6 Zn1 1.951(3) .
O7 Zn2 1.938(3) .
O9 H9A 0.86(5) .
O9 H9B 0.89(5) .
O10 H10A 0.79(6) .
O10 H10B 0.91(6) .
Zn2 O4 1.932(3) 1_665

loop_
_geom_hbond_atom_site_label_D
_geom_hbond_atom_site_label_H
_geom_hbond_atom_site_label_A
_geom_hbond_distance_DH
_geom_hbond_distance_HA
_geom_hbond_distance_DA
_geom_hbond_angle_DHA
_geom_hbond_site_symmetry_A
O10 H10B O2 0.91(6) 1.90(6) 2.744(5) 153(5) 2_656
O10 H10A O5 0.79(6) 2.05(6) 2.826(5) 165(6) .
O9 H9B O8 0.89(5) 1.87(5) 2.743(4) 168(4) 2_665
O9 H9A O3 0.86(5) 1.95(5) 2.794(4) 168(5) 1_665
N2 H2A O9 0.86 1.85 2.704(4) 169.4 1_545
N8 H8 O10 0.86 1.84 2.688(5) 170.2 2_666
